data_4503074
loop_
_publ_author_name
'Guguta, C.'
'Eeuwijk, I.'
'Smits, J. M. M.'
'de Gelder, R.'

_publ_section_title
;
 Structural Diversity of Ethinyl Estradiol Solvates
;
_journal_issue 3
_journal_name_full 'Crystal Growth &amp; Design'
_journal_page_first 823
_journal_paper_doi 10.1021/cg0702277
_journal_volume 8
_journal_year 2008
_chemical_formula_moiety 'C20 H24 O2, C H4 O'
_chemical_formula_sum 'C21 H28 O3'
_chemical_formula_weight 328.43
_chemical_name_common 'ethinyl estradiol methanolate'
_chemical_name_systematic
;
 ?
;
_space_group_IT_number 4
_symmetry_cell_setting monoclinic
_symmetry_space_group_name_Hall 'P 2yb'
_symmetry_space_group_name_H-M 'P 1 21 1'
_atom_sites_solution_hydrogens geom
_atom_sites_solution_primary direct
_atom_sites_solution_secondary difmap
_audit_creation_date 2006-11-30
_audit_creation_method 'SHELXL, adapted and expanded'
_cell_angle_alpha 90.00
_cell_angle_beta 106.090(7)
_cell_angle_gamma 90.00
_cell_formula_units_Z 2
_cell_length_a 6.6449(7)
_cell_length_b 16.5425(14)
_cell_length_c 8.6480(4)
_cell_measurement_reflns_used 96
_cell_measurement_temperature 208(2)
_cell_measurement_theta_max 27.490
_cell_measurement_theta_min 2.450
_cell_volume 913.38(13)
_computing_data_collection
;
Nonius "Collect" program suite (Nonius, 1999)
;
_computing_data_reduction
;
Nonius "EvalCCD" program suite (Duisenberg, 1998)
;
_computing_molecular_graphics
;
PLATON (Spek, 2003)
;
_computing_structure_refinement 'SHELXL-97 (Sheldrick, 1997)'
_computing_structure_solution
;
CRUNCH (de Gelder et al., 1993),
;
_diffrn_ambient_temperature 208(2)
_diffrn_detector_area_resol_mean 18.4
_diffrn_measured_fraction_theta_full 1.000
_diffrn_measured_fraction_theta_max 1.000
_diffrn_measurement_device 'Nonius KappaCCD'
_diffrn_measurement_method 'area detector \f and \w scan'
_diffrn_radiation_monochromator graphite
_diffrn_radiation_source 'fine-focus sealed tube'
_diffrn_radiation_type MoK\a
_diffrn_radiation_wavelength 0.71073
_diffrn_reflns_av_R_equivalents 0.0293
_diffrn_reflns_av_sigmaI/netI 0.0347
_diffrn_reflns_limit_h_max 8
_diffrn_reflns_limit_h_min -8
_diffrn_reflns_limit_k_max 21
_diffrn_reflns_limit_k_min -21
_diffrn_reflns_limit_l_max 11
_diffrn_reflns_limit_l_min -11
_diffrn_reflns_number 18784
_diffrn_reflns_theta_full 25.00
_diffrn_reflns_theta_max 27.49
_diffrn_reflns_theta_min 2.45
_diffrn_standards_decay_% 0.000
_diffrn_standards_interval_time 0
_diffrn_standards_number 0
_exptl_absorpt_coefficient_mu 0.078
_exptl_absorpt_correction_T_max 0.9838
_exptl_absorpt_correction_T_min 0.7929
_exptl_absorpt_correction_type multi-scan
_exptl_absorpt_process_details 'SADABS multiscan (Sheldrick, 1996)'
_exptl_crystal_colour 'translucent colourless'
_exptl_crystal_density_diffrn 1.194
_exptl_crystal_density_method 'not measured'
_exptl_crystal_description 'rough fragment'
_exptl_crystal_F_000 356
_exptl_crystal_size_max 0.31
_exptl_crystal_size_mid 0.29
_exptl_crystal_size_min 0.21
_refine_diff_density_max 0.154
_refine_diff_density_min -0.182
_refine_diff_density_rms 0.037
_refine_ls_abs_structure_Flack -1.0(9)
_refine_ls_extinction_method none
_refine_ls_goodness_of_fit_all 1.037
_refine_ls_goodness_of_fit_ref 1.037
_refine_ls_hydrogen_treatment mixed
_refine_ls_matrix_type full
_refine_ls_number_parameters 318
_refine_ls_number_reflns 4190
_refine_ls_number_restraints 1
_refine_ls_restrained_S_all 1.037
_refine_ls_R_factor_all 0.0554
_refine_ls_R_factor_gt 0.0412
_refine_ls_R_factor_obs 0.0412
_refine_ls_shift/esd_max 0.001
_refine_ls_shift/esd_mean 0.000
_refine_ls_shift/su_max 0.001
_refine_ls_shift/su_mean 0.000
_refine_ls_structure_factor_coef Fsqd
_refine_ls_weighting_details
;
w=1/[\s^2^(Fo^2^)+(0.0420P)^2^+0.1459P] where P=(Fo^2^+2Fc^2^)/3
;
_refine_ls_weighting_scheme calc
_refine_ls_wR_factor_all 0.0877
_refine_ls_wR_factor_gt 0.0828
_refine_ls_wR_factor_obs 0.0828
_refine_ls_wR_factor_ref 0.0877
_reflns_number_gt 3503
_reflns_number_observed 3503
_reflns_number_total 4190
_reflns_observed_criterion >2sigma(I)
_reflns_threshold_expression >2sigma(I)
_cod_data_source_file cg0702277-file006.cif
_cod_data_source_block eedmetoh
_cod_depositor_comments
;
The following automatic conversions were performed:

'_geom_bond_publ_flag' value 'Y' changed to 'y' according to
/home/saulius/struct/CIF-dictionaries/cif_core.dic dictionary named
'cif_core.dic' version 2.4.1 from 2010-06-29 (26
times).

'_geom_angle_publ_flag' value 'Y' changed to 'y' according
to /home/saulius/struct/CIF-dictionaries/cif_core.dic dictionary
named 'cif_core.dic' version 2.4.1 from 2010-06-29 (40 times).

Automatic conversion script
Id: cif_fix_values 1715 2011-07-08 13:25:40Z adriana 
;
_cod_original_sg_symbol_H-M 'P 21'
_cod_database_code 4503074

loop_
_symmetry_equiv_pos_as_xyz
'x, y, z'
'-x, y+1/2, -z'

loop_
_atom_site_label
_atom_site_type_symbol
_atom_site_fract_x
_atom_site_fract_y
_atom_site_fract_z
_atom_site_U_iso_or_equiv
_atom_site_adp_type
_atom_site_occupancy
_atom_site_calc_flag
_atom_site_refinement_flags
C1 C 1.1480(3) 0.28158(11) 1.1311(2) 0.0264(4) Uani 1 d .
H1 H 1.232(3) 0.2436(14) 1.095(2) 0.039(6) Uiso 1 d .
C2 C 1.2382(3) 0.32346(11) 1.2724(2) 0.0285(4) Uani 1 d .
H2 H 1.378(3) 0.3162(12) 1.329(2) 0.024(5) Uiso 1 d .
C3 C 1.1183(3) 0.37741(10) 1.3306(2) 0.0246(4) Uani 1 d .
O3 O 1.2085(2) 0.41675(7) 1.47342(15) 0.0303(3) Uani 1 d .
H3 H 1.116(4) 0.4270(16) 1.522(3) 0.055(8) Uiso 1 d .
C4 C 0.9131(3) 0.39114(10) 1.2441(2) 0.0255(4) Uani 1 d .
H4 H 0.828(3) 0.4301(12) 1.280(2) 0.023(5) Uiso 1 d .
C5 C 0.8238(3) 0.35089(10) 1.0995(2) 0.0230(4) Uani 1 d .
C6 C 0.6022(3) 0.37354(12) 1.0064(2) 0.0299(4) Uani 1 d .
H6A H 0.593(3) 0.4310(14) 1.002(2) 0.033(5) Uiso 1 d .
H6B H 0.513(3) 0.3533(14) 1.068(2) 0.035(5) Uiso 1 d .
C7 C 0.5316(3) 0.33675(11) 0.8389(2) 0.0269(4) Uani 1 d .
H7A H 0.593(3) 0.3655(13) 0.760(3) 0.035(5) Uiso 1 d .
H7B H 0.376(3) 0.3396(12) 0.794(2) 0.024(5) Uiso 1 d .
C8 C 0.6041(3) 0.24908(10) 0.84283(19) 0.0197(3) Uani 1 d .
H8 H 0.552(3) 0.2218(11) 0.928(2) 0.015(4) Uiso 1 d .
C9 C 0.8448(3) 0.24615(10) 0.8885(2) 0.0209(3) Uani 1 d .
H9 H 0.881(2) 0.2720(10) 0.8038(18) 0.004(3) Uiso 1 d .
C10 C 0.9399(3) 0.29295(9) 1.0432(2) 0.0216(4) Uani 1 d .
C11 C 0.9229(3) 0.15857(11) 0.8931(2) 0.0239(4) Uani 1 d .
H11A H 1.077(3) 0.1590(10) 0.9170(19) 0.013(4) Uiso 1 d .
H11B H 0.886(3) 0.1306(12) 0.984(2) 0.033(5) Uiso 1 d .
C12 C 0.8274(3) 0.11338(11) 0.7345(2) 0.0248(4) Uani 1 d .
H12A H 0.873(3) 0.1380(12) 0.647(2) 0.026(5) Uiso 1 d .
H12B H 0.871(3) 0.0574(13) 0.741(2) 0.033(5) Uiso 1 d .
C13 C 0.5878(2) 0.11720(10) 0.68789(19) 0.0217(4) Uani 1 d .
C14 C 0.5173(3) 0.20598(10) 0.6835(2) 0.0203(3) Uani 1 d .
H14 H 0.577(3) 0.2336(10) 0.607(2) 0.015(4) Uiso 1 d .
C15 C 0.2814(3) 0.20242(11) 0.6097(2) 0.0260(4) Uani 1 d .
H15A H 0.217(3) 0.2520(12) 0.561(2) 0.024(5) Uiso 1 d .
H15B H 0.206(3) 0.1918(11) 0.691(2) 0.025(5) Uiso 1 d .
C16 C 0.2493(3) 0.13243(12) 0.4878(2) 0.0286(4) Uani 1 d .
H16A H 0.199(3) 0.1499(12) 0.378(3) 0.031(5) Uiso 1 d .
H16B H 0.165(3) 0.0944(13) 0.505(2) 0.027(5) Uiso 1 d .
C17 C 0.4675(3) 0.09149(11) 0.5126(2) 0.0261(4) Uani 1 d .
O17 O 0.4366(2) 0.00632(8) 0.48886(17) 0.0351(3) Uani 1 d .
H17 H 0.553(4) -0.0175(16) 0.492(3) 0.056(8) Uiso 1 d .
C18 C 0.5064(3) 0.06508(12) 0.8047(2) 0.0314(4) Uani 1 d .
H18A H 0.570(3) 0.0832(13) 0.916(3) 0.040(6) Uiso 1 d .
H18B H 0.551(3) 0.0102(15) 0.800(2) 0.033(5) Uiso 1 d .
H18C H 0.351(4) 0.0642(13) 0.779(2) 0.035(5) Uiso 1 d .
C20 C 0.5725(3) 0.12400(13) 0.3956(2) 0.0313(4) Uani 1 d .
C21 C 0.6574(4) 0.15283(16) 0.3050(3) 0.0451(5) Uani 1 d .
H21 H 0.725(5) 0.1767(19) 0.228(4) 0.080(9) Uiso 1 d .
C25 C 1.0267(4) 0.47332(14) 0.8020(2) 0.0421(5) Uani 1 d .
H25A H 1.1139 0.5191 0.7927 0.063 Uiso 1 calc R
H25B H 1.1102 0.4338 0.8751 0.063 Uiso 1 calc R
H25C H 0.9127 0.4915 0.8433 0.063 Uiso 1 calc R
O26 O 0.9437(2) 0.43763(9) 0.64842(17) 0.0371(3) Uani 1 d .
H26 H 0.828(4) 0.4587(16) 0.612(3) 0.046(7) Uiso 1 d .

loop_
_atom_site_aniso_label
_atom_site_aniso_U_11
_atom_site_aniso_U_22
_atom_site_aniso_U_33
_atom_site_aniso_U_23
_atom_site_aniso_U_13
_atom_site_aniso_U_12
C1 0.0219(9) 0.0286(9) 0.0290(9) -0.0021(8) 0.0075(7) 0.0009(7)
C2 0.0192(9) 0.0347(11) 0.0277(9) 0.0009(8) -0.0002(7) -0.0015(8)
C3 0.0281(9) 0.0220(8) 0.0231(8) 0.0004(7) 0.0062(7) -0.0050(7)
O3 0.0291(7) 0.0330(7) 0.0265(7) -0.0064(5) 0.0038(6) -0.0052(5)
C4 0.0272(9) 0.0213(8) 0.0280(9) -0.0001(7) 0.0079(7) 0.0029(7)
C5 0.0222(9) 0.0213(8) 0.0250(9) 0.0022(7) 0.0059(7) -0.0021(7)
C6 0.0267(10) 0.0302(11) 0.0302(10) -0.0060(8) 0.0034(8) 0.0066(8)
C7 0.0246(9) 0.0255(9) 0.0273(9) -0.0022(8) 0.0018(8) 0.0056(8)
C8 0.0211(8) 0.0197(8) 0.0187(8) 0.0002(7) 0.0060(7) 0.0011(6)
C9 0.0216(8) 0.0216(8) 0.0202(8) 0.0019(7) 0.0066(7) 0.0004(7)
C10 0.0211(9) 0.0205(9) 0.0237(8) 0.0010(7) 0.0071(7) -0.0026(6)
C11 0.0203(9) 0.0243(8) 0.0255(9) -0.0002(8) 0.0039(7) 0.0012(7)
C12 0.0217(8) 0.0222(9) 0.0292(10) -0.0036(7) 0.0048(7) 0.0037(7)
C13 0.0190(8) 0.0196(8) 0.0256(9) 0.0000(7) 0.0049(7) -0.0014(7)
C14 0.0188(8) 0.0227(8) 0.0207(8) 0.0009(7) 0.0078(7) 0.0002(7)
C15 0.0204(9) 0.0269(9) 0.0290(9) -0.0028(8) 0.0040(7) 0.0023(7)
C16 0.0212(9) 0.0275(9) 0.0348(11) -0.0048(8) 0.0038(8) -0.0012(8)
C17 0.0231(9) 0.0224(9) 0.0311(10) -0.0049(7) 0.0051(7) 0.0019(7)
O17 0.0250(7) 0.0246(6) 0.0512(8) -0.0117(6) 0.0034(6) 0.0004(6)
C18 0.0320(11) 0.0255(10) 0.0373(11) 0.0040(9) 0.0108(9) -0.0040(8)
C20 0.0270(9) 0.0394(11) 0.0238(9) -0.0072(8) 0.0012(7) 0.0074(8)
C21 0.0464(13) 0.0618(15) 0.0294(11) 0.0039(10) 0.0142(10) 0.0100(11)
C25 0.0464(13) 0.0458(12) 0.0331(11) 0.0000(9) 0.0095(10) 0.0001(10)
O26 0.0311(8) 0.0424(8) 0.0351(8) -0.0029(6) 0.0046(6) 0.0080(7)

loop_
_atom_type_symbol
_atom_type_description
_atom_type_scat_dispersion_real
_atom_type_scat_dispersion_imag
_atom_type_scat_source
C C 0.0033 0.0016 'International Tables Vol C Tables 4.2.6.8 and 6.1.1.4'
H H 0.0000 0.0000 'International Tables Vol C Tables 4.2.6.8 and 6.1.1.4'
O O 0.0106 0.0060 'International Tables Vol C Tables 4.2.6.8 and 6.1.1.4'

loop_
_geom_angle_atom_site_label_1
_geom_angle_atom_site_label_2
_geom_angle_atom_site_label_3
_geom_angle
_geom_angle_publ_flag
C2 C1 C10 122.29(17) y
C3 C2 C1 119.43(17) y
O3 C3 C4 121.83(15) y
O3 C3 C2 118.72(16) y
C4 C3 C2 119.45(16) y
C3 C4 C5 121.22(16) y
C4 C5 C10 119.98(15) y
C4 C5 C6 117.84(15) y
C10 C5 C6 122.16(15) y
C5 C6 C7 113.85(15) y
C6 C7 C8 110.31(15) y
C14 C8 C7 112.86(14) y
C14 C8 C9 108.97(13) y
C7 C8 C9 109.58(13) y
C10 C9 C11 113.70(14) y
C10 C9 C8 110.98(13) y
C11 C9 C8 110.86(13) y
C1 C10 C5 117.49(15) y
C1 C10 C9 121.19(15) y
C5 C10 C9 121.28(15) y
C9 C11 C12 112.52(14) y
C13 C12 C11 110.92(14) y
C12 C13 C18 109.49(14) y
C12 C13 C14 109.44(13) y
C18 C13 C14 113.06(14) y
C12 C13 C17 117.30(13) y
C18 C13 C17 107.83(14) y
C14 C13 C17 99.53(13) y
C8 C14 C15 119.21(14) y
C8 C14 C13 112.96(13) y
C15 C14 C13 104.16(13) y
C14 C15 C16 104.32(14) y
C15 C16 C17 106.55(14) y
O17 C17 C20 109.61(15) y
O17 C17 C16 108.46(14) y
C20 C17 C16 110.12(15) y
O17 C17 C13 114.94(14) y
C20 C17 C13 110.66(14) y
C16 C17 C13 102.79(14) y
C21 C20 C17 177.4(2) y

loop_
_geom_bond_atom_site_label_1
_geom_bond_atom_site_label_2
_geom_bond_distance
_geom_bond_publ_flag
C1 C2 1.388(3) y
C1 C10 1.394(3) y
C2 C3 1.381(2) y
C3 O3 1.377(2) y
C3 C4 1.380(3) y
C4 C5 1.396(2) y
C5 C10 1.399(2) y
C5 C6 1.517(2) y
C6 C7 1.521(2) y
C7 C8 1.526(2) y
C8 C14 1.516(2) y
C8 C9 1.538(2) y
C9 C10 1.523(2) y
C9 C11 1.536(2) y
C11 C12 1.536(2) y
C12 C13 1.531(2) y
C13 C18 1.536(2) y
C13 C14 1.539(2) y
C13 C17 1.564(2) y
C14 C15 1.521(2) y
C15 C16 1.540(3) y
C16 C17 1.560(3) y
C17 O17 1.430(2) y
C17 C20 1.481(3) y
C20 C21 1.185(3) y
C25 O26 1.418(2) y
